data_4077453
loop_
_publ_author_name
'Evans, William J.'
'Giarikos, Dimitrios G.'
'Ziller, Joseph W.'

_publ_section_title
;
 Lanthanide Carboxylate Precursors for Diene Polymerization
 Catalysis:&#x00A0; Syntheses, Structures, and Reactivity with Et2AlCl
;
_journal_issue 26
_journal_name_full Organometallics
_journal_page_first 5751
_journal_paper_doi 10.1021/om010887n
_journal_volume 20
_journal_year 2001
_chemical_formula_sum 'C120 H138 Nd2 O24'
_chemical_formula_weight 2252.78
_chemical_name_systematic
; 
 ? 
;
_space_group_IT_number 2
_symmetry_cell_setting triclinic
_symmetry_space_group_name_Hall '-P 1'
_symmetry_space_group_name_H-M 'P -1'
_atom_sites_solution_hydrogens geom
_atom_sites_solution_primary direct
_atom_sites_solution_secondary difmap
_audit_creation_method SHELXTL
_cell_angle_alpha 100.1440(10)
_cell_angle_beta 91.9180(10)
_cell_angle_gamma 114.9850(10)
_cell_formula_units_Z 2
_cell_length_a 15.8618(7)
_cell_length_b 18.1180(8)
_cell_length_c 22.1074(10)
_cell_measurement_temperature 163(2)
_cell_volume 5627.2(4)
_computing_cell_refinement 'Bruker SMART/SAINT'
_computing_data_collection 'Bruker SMART'
_computing_data_reduction 'Bruker SHELXTL'
_computing_molecular_graphics 'Bruker SHELXTL'
_computing_publication_material 'Bruker SHELXTL'
_computing_structure_refinement 'Bruker SHELXTL'
_computing_structure_solution 'Bruker SHELXTL'
_diffrn_ambient_temperature 163(2)
_diffrn_measured_fraction_theta_full 0.948
_diffrn_measured_fraction_theta_max 0.948
_diffrn_measurement_device_type 'CCD area detector'
_diffrn_measurement_method 'phi and omega scans'
_diffrn_radiation_monochromator graphite
_diffrn_radiation_source 'sealed tube'
_diffrn_radiation_type MoK\a
_diffrn_radiation_wavelength 0.71073
_diffrn_reflns_av_R_equivalents 0.0244
_diffrn_reflns_av_sigmaI/netI 0.0304
_diffrn_reflns_limit_h_max 20
_diffrn_reflns_limit_h_min -21
_diffrn_reflns_limit_k_max 21
_diffrn_reflns_limit_k_min -23
_diffrn_reflns_limit_l_max 28
_diffrn_reflns_limit_l_min -27
_diffrn_reflns_number 60451
_diffrn_reflns_theta_full 28.28
_diffrn_reflns_theta_max 28.28
_diffrn_reflns_theta_min 0.94
_diffrn_standards_decay_% '< 1.0'
_exptl_absorpt_coefficient_mu 0.983
_exptl_absorpt_correction_T_max 0.8202
_exptl_absorpt_correction_T_min 0.7439
_exptl_absorpt_correction_type none
_exptl_absorpt_process_details 'Bruker SADABS'
_exptl_crystal_colour pale_blue
_exptl_crystal_density_diffrn 1.330
_exptl_crystal_density_meas ?
_exptl_crystal_density_method 'not measured'
_exptl_crystal_description cube
_exptl_crystal_F_000 2340
_exptl_crystal_size_max 0.32
_exptl_crystal_size_mid 0.30
_exptl_crystal_size_min 0.21
_refine_diff_density_max 2.201
_refine_diff_density_min -0.722
_refine_diff_density_rms 0.073
_refine_ls_extinction_method none
_refine_ls_goodness_of_fit_ref 1.049
_refine_ls_hydrogen_treatment constr
_refine_ls_matrix_type full
_refine_ls_number_parameters 1303
_refine_ls_number_reflns 26472
_refine_ls_number_restraints 9
_refine_ls_restrained_S_all 1.053
_refine_ls_R_factor_all 0.0447
_refine_ls_R_factor_gt 0.0323
_refine_ls_shift/su_max 0.004
_refine_ls_shift/su_mean 0.000
_refine_ls_structure_factor_coef Fsqd
_refine_ls_weighting_details 'calc w=1/[\s^2^(Fo^2^)+(0.0341P)^2^+4.9309P] where P=(Fo^2^+2Fc^2^)/3'
_refine_ls_weighting_scheme calc
_refine_ls_wR_factor_gt 0.0749
_refine_ls_wR_factor_ref 0.0822
_reflns_number_gt 21485
_reflns_number_total 26472
_reflns_threshold_expression >2sigma(I)
_cod_data_source_file om010887n.cif
_cod_data_source_block dg20
_cod_depositor_comments
;
The following automatic conversions were performed:

'_symmetry_cell_setting' value 'Triclinic' changed to 'triclinic'
according to /home/saulius/struct/CIF-dictionaries/cif_core.dic
dictionary named 'cif_core.dic' version 2.4.2 from 2011-04-26.

Automatic conversion script
Id: cif_fix_values 1715 2011-07-08 13:25:40Z adriana 

The following automatic conversions were performed:

'_exptl_crystal_density_meas' value 'none' was changed to '?' - the
value is perceived as not measured.

Automatic conversion script
Id: cif_fix_values 3008 2015-01-20 13:52:24Z robertas 
;
_cod_original_sg_symbol_H-M P-1
_cod_database_code 4077453

loop_
_symmetry_equiv_pos_as_xyz
'x, y, z'
'-x, -y, -z'

loop_
_atom_site_label
_atom_site_type_symbol
_atom_site_fract_x
_atom_site_fract_y
_atom_site_fract_z
_atom_site_U_iso_or_equiv
_atom_site_adp_type
_atom_site_occupancy
_atom_site_symmetry_multiplicity
_atom_site_calc_flag
_atom_site_refinement_flags
_atom_site_disorder_assembly
_atom_site_disorder_group
Nd1 Nd 0.785645(8) 0.619353(7) 0.781328(5) 0.02029(4) Uani 1 1 d . . .
Nd2 Nd 0.749009(8) 0.386574(7) 0.714183(5) 0.02155(4) Uani 1 1 d . . .
O1 O 0.70026(12) 0.52645(10) 0.84636(7) 0.0280(4) Uani 1 1 d . . .
O2 O 0.69992(11) 0.40179(10) 0.81846(7) 0.0260(3) Uani 1 1 d . . .
O3 O 0.83074(11) 0.60412(10) 0.67496(7) 0.0253(3) Uani 1 1 d . . .
O4 O 0.82962(12) 0.47902(10) 0.64695(8) 0.0290(4) Uani 1 1 d . . .
O5 O 0.63597(12) 0.57798(10) 0.71923(8) 0.0296(4) Uani 1 1 d . . .
O6 O 0.67133(11) 0.47263(10) 0.71474(7) 0.0244(3) Uani 1 1 d . . .
O7 O 0.89590(12) 0.42697(10) 0.78014(8) 0.0315(4) Uani 1 1 d . . .
O8 O 0.86315(11) 0.53295(10) 0.78006(7) 0.0239(3) Uani 1 1 d . . .
O9 O 0.88230(12) 0.70319(11) 0.88515(8) 0.0302(4) Uani 1 1 d . . .
O10 O 0.95495(12) 0.72923(10) 0.80381(8) 0.0294(4) Uani 1 1 d . . .
O11 O 0.58000(12) 0.27605(11) 0.69147(8) 0.0337(4) Uani 1 1 d . . .
O12 O 0.65347(13) 0.30416(11) 0.61040(8) 0.0351(4) Uani 1 1 d . . .
O13 O 0.69629(13) 0.68702(11) 0.84420(8) 0.0331(4) Uani 1 1 d . . .
O14 O 0.75533(14) 0.73150(12) 0.94431(8) 0.0408(5) Uani 1 1 d . . .
H14 H 0.8007 0.7244 0.9306 0.061 Uiso 1 1 calc R . .
O15 O 0.79964(12) 0.74556(10) 0.74322(7) 0.0270(3) Uani 1 1 d . . .
O16 O 0.80502(13) 0.72595(11) 0.64136(8) 0.0321(4) Uani 1 1 d . . .
H16 H 0.8139 0.6852 0.6476 0.048 Uiso 1 1 calc R . .
O17 O 0.73660(12) 0.26246(10) 0.75519(8) 0.0296(4) Uani 1 1 d . . .
O18 O 0.72454(15) 0.28290(12) 0.85639(8) 0.0392(4) Uani 1 1 d . . .
H18 H 0.7157 0.3231 0.8490 0.059 Uiso 1 1 calc R . .
O19 O 0.83939(14) 0.32006(12) 0.65313(8) 0.0366(4) Uani 1 1 d . . .
O20 O 0.78616(16) 0.28233(13) 0.55269(9) 0.0471(5) Uani 1 1 d . . .
H20 H 0.7396 0.2879 0.5658 0.071 Uiso 1 1 calc R . .
C1 C 0.67707(16) 0.45339(15) 0.85235(10) 0.0235(5) Uani 1 1 d . . .
C2 C 0.61754(17) 0.42216(16) 0.90341(11) 0.0302(5) Uani 1 1 d . . .
H2A H 0.5965 0.3606 0.8967 0.036 Uiso 1 1 calc R . .
C3 C 0.53046(19) 0.43762(19) 0.89915(14) 0.0408(6) Uani 1 1 d . . .
H3A H 0.5493 0.4983 0.9096 0.049 Uiso 1 1 calc R . .
H3B H 0.4990 0.4162 0.8561 0.049 Uiso 1 1 calc R . .
C4 C 0.4620(2) 0.3954(2) 0.94276(16) 0.0594(9) Uani 1 1 d . . .
H4A H 0.4072 0.4069 0.9390 0.089 Uiso 1 1 calc R . .
H4B H 0.4928 0.4171 0.9855 0.089 Uiso 1 1 calc R . .
H4C H 0.4420 0.3352 0.9319 0.089 Uiso 1 1 calc R . .
C5 C 0.67772(17) 0.46209(17) 0.96612(11) 0.0293(5) Uani 1 1 d . . .
C6 C 0.7195(2) 0.54749(18) 0.98855(12) 0.0374(6) Uani 1 1 d . . .
H6A H 0.7093 0.5826 0.9649 0.045 Uiso 1 1 calc R . .
C7 C 0.7760(2) 0.5826(2) 1.04491(14) 0.0498(8) Uani 1 1 d . . .
H7A H 0.8047 0.6414 1.0594 0.060 Uiso 1 1 calc R . .
C8 C 0.7903(2) 0.5318(3) 1.07977(14) 0.0536(9) Uani 1 1 d . . .
H8A H 0.8285 0.5556 1.1186 0.064 Uiso 1 1 calc R . .
C9 C 0.7496(2) 0.4475(3) 1.05854(15) 0.0538(9) Uani 1 1 d . . .
H9A H 0.7597 0.4127 1.0826 0.065 Uiso 1 1 calc R . .
C10 C 0.6936(2) 0.4125(2) 1.00190(14) 0.0414(7) Uani 1 1 d . . .
H10A H 0.6658 0.3538 0.9875 0.050 Uiso 1 1 calc R . .
C11 C 0.85046(16) 0.55139(15) 0.63995(10) 0.0250(5) Uani 1 1 d . . .
C12 C 0.90262(18) 0.57922(17) 0.58471(11) 0.0315(5) Uani 1 1 d . . .
H12A H 0.9292 0.6413 0.5923 0.038 Uiso 1 1 calc R . .
C13 C 0.9839(2) 0.5556(2) 0.57869(14) 0.0454(7) Uani 1 1 d . . .
H13A H 0.9591 0.4943 0.5724 0.054 Uiso 1 1 calc R . .
H13B H 1.0135 0.5724 0.5416 0.054 Uiso 1 1 calc R . .
C14 C 1.0576(2) 0.5954(3) 0.63444(16) 0.0620(10) Uani 1 1 d . . .
H14A H 1.1076 0.5777 0.6278 0.093 Uiso 1 1 calc R . .
H14B H 1.0291 0.5783 0.6713 0.093 Uiso 1 1 calc R . .
H14C H 1.0839 0.6562 0.6403 0.093 Uiso 1 1 calc R . .
C15 C 0.83236(18) 0.54378(17) 0.52637(11) 0.0325(6) Uani 1 1 d . . .
C16 C 0.7906(2) 0.4595(2) 0.50022(14) 0.0469(7) Uani 1 1 d . . .
H16A H 0.8054 0.4225 0.5190 0.056 Uiso 1 1 calc R . .
C17 C 0.7271(2) 0.4283(3) 0.44691(16) 0.0612(10) Uani 1 1 d . . .
H17A H 0.6989 0.3703 0.4294 0.073 Uiso 1 1 calc R . .
C18 C 0.7051(2) 0.4815(3) 0.41931(15) 0.0621(10) Uani 1 1 d . . .
H18A H 0.6618 0.4602 0.3827 0.075 Uiso 1 1 calc R . .
C19 C 0.7457(2) 0.5649(3) 0.44485(15) 0.0567(9) Uani 1 1 d . . .
H19A H 0.7305 0.6016 0.4260 0.068 Uiso 1 1 calc R . .
C20 C 0.8093(2) 0.5963(2) 0.49829(13) 0.0422(7) Uani 1 1 d . . .
H20A H 0.8371 0.6544 0.5157 0.051 Uiso 1 1 calc R . .
C21 C 0.61503(16) 0.50234(14) 0.70012(10) 0.0235(5) Uani 1 1 d . . .
C22 C 0.52262(16) 0.44501(15) 0.66102(11) 0.0290(5) Uani 1 1 d . . .
H22A H 0.5262 0.3924 0.6416 0.035 Uiso 1 1 calc R . .
C23 C 0.50671(19) 0.48517(19) 0.60897(13) 0.0391(6) Uani 1 1 d . . .
H23A H 0.4470 0.4465 0.5830 0.047 Uiso 1 1 calc R . .
H23B H 0.5011 0.5366 0.6273 0.047 Uiso 1 1 calc R . .
C24 C 0.5860(2) 0.5066(2) 0.56825(14) 0.0507(8) Uani 1 1 d . . .
H24A H 0.5729 0.5322 0.5358 0.076 Uiso 1 1 calc R . .
H24B H 0.5908 0.4557 0.5491 0.076 Uiso 1 1 calc R . .
H24C H 0.6451 0.5458 0.5936 0.076 Uiso 1 1 calc R . .
C25 C 0.44500(17) 0.42332(16) 0.70283(12) 0.0309(5) Uani 1 1 d . . .
C26 C 0.3868(2) 0.34098(19) 0.70213(16) 0.0503(8) Uani 1 1 d . . .
H26A H 0.3953 0.2982 0.6753 0.060 Uiso 1 1 calc R . .
C27 C 0.3159(3) 0.3198(2) 0.74015(19) 0.0669(11) Uani 1 1 d . . .
H27A H 0.2759 0.2628 0.7385 0.080 Uiso 1 1 calc R . .
C28 C 0.3030(2) 0.3799(2) 0.77978(17) 0.0565(9) Uani 1 1 d . . .
H28A H 0.2545 0.3651 0.8057 0.068 Uiso 1 1 calc R . .
C29 C 0.3613(2) 0.4623(2) 0.78181(16) 0.0508(8) Uani 1 1 d . . .
H29A H 0.3532 0.5046 0.8096 0.061 Uiso 1 1 calc R . .
C30 C 0.4316(2) 0.48396(18) 0.74360(15) 0.0437(7) Uani 1 1 d . . .
H30A H 0.4712 0.5411 0.7454 0.052 Uiso 1 1 calc R . .
C31 C 0.91649(16) 0.50242(14) 0.79812(10) 0.0234(5) Uani 1 1 d . . .
C32 C 1.00538(16) 0.55931(16) 0.84154(11) 0.0277(5) Uani 1 1 d . . .
H32A H 1.0038 0.6142 0.8559 0.033 Uiso 1 1 calc R . .
C33 C 1.00794(18) 0.52219(19) 0.89847(12) 0.0375(6) Uani 1 1 d . . .
H33A H 1.0098 0.4678 0.8851 0.045 Uiso 1 1 calc R . .
H33B H 1.0659 0.5597 0.9267 0.045 Uiso 1 1 calc R . .
C34 C 0.9234(2) 0.5099(2) 0.93333(13) 0.0490(8) Uani 1 1 d . . .
H34A H 0.9276 0.4857 0.9690 0.073 Uiso 1 1 calc R . .
H34B H 0.8659 0.4723 0.9057 0.073 Uiso 1 1 calc R . .
H34C H 0.9223 0.5638 0.9477 0.073 Uiso 1 1 calc R . .
C35 C 1.08985(17) 0.57373(16) 0.80630(11) 0.0295(5) Uani 1 1 d . . .
C36 C 1.1080(2) 0.50810(19) 0.77769(13) 0.0406(6) Uani 1 1 d . . .
H36A H 1.0669 0.4527 0.7800 0.049 Uiso 1 1 calc R . .
C37 C 1.1852(2) 0.5225(2) 0.74579(15) 0.0535(8) Uani 1 1 d . . .
H37A H 1.1963 0.4770 0.7260 0.064 Uiso 1 1 calc R . .
C38 C 1.2455(2) 0.6021(3) 0.74282(16) 0.0606(10) Uani 1 1 d . . .
H38A H 1.2992 0.6118 0.7218 0.073 Uiso 1 1 calc R . .
C39 C 1.2287(2) 0.6680(2) 0.77015(17) 0.0616(10) Uani 1 1 d . . .
H39A H 1.2704 0.7232 0.7675 0.074 Uiso 1 1 calc R . .
C40 C 1.1504(2) 0.65396(19) 0.80174(14) 0.0443(7) Uani 1 1 d . . .
H40A H 1.1385 0.6996 0.8202 0.053 Uiso 1 1 calc R . .
C41 C 0.95180(17) 0.74921(15) 0.86062(11) 0.0268(5) Uani 1 1 d . . .
C42 C 1.03139(18) 0.82640(15) 0.90069(12) 0.0330(6) Uani 1 1 d . . .
H42A H 1.0692 0.8617 0.8724 0.040 Uiso 1 1 calc R . .
C43 C 0.9943(2) 0.87833(18) 0.94403(14) 0.0461(7) Uani 1 1 d . . .
H43A H 0.9543 0.8436 0.9712 0.055 Uiso 1 1 calc R . .
H43B H 1.0478 0.9258 0.9707 0.055 Uiso 1 1 calc R . .
C44 C 0.9377(3) 0.9117(2) 0.90962(17) 0.0571(9) Uani 1 1 d . . .
H44A H 0.9154 0.9440 0.9396 0.086 Uiso 1 1 calc R . .
H44B H 0.8839 0.8650 0.8836 0.086 Uiso 1 1 calc R . .
H44C H 0.9774 0.9475 0.8835 0.086 Uiso 1 1 calc R . .
C45 C 1.09486(19) 0.79995(16) 0.93535(12) 0.0366(6) Uani 1 1 d . . .
C46 C 1.0641(2) 0.75351(19) 0.98019(14) 0.0479(7) Uani 1 1 d . . .
H46A H 1.0015 0.7366 0.9896 0.057 Uiso 1 1 calc R . .
C47 C 1.1245(3) 0.7313(2) 1.01181(16) 0.0624(10) Uani 1 1 d . . .
H47A H 1.1030 0.6996 1.0427 0.075 Uiso 1 1 calc R . .
C48 C 1.2149(3) 0.7552(2) 0.99827(18) 0.0679(12) Uani 1 1 d . . .
H48A H 1.2559 0.7400 1.0198 0.081 Uiso 1 1 calc R . .
C49 C 1.2463(3) 0.8010(2) 0.95358(18) 0.0629(11) Uani 1 1 d . . .
H49A H 1.3089 0.8176 0.9443 0.075 Uiso 1 1 calc R . .
C50 C 1.1867(2) 0.82315(19) 0.92201(15) 0.0476(7) Uani 1 1 d . . .
H50A H 1.2086 0.8545 0.8909 0.057 Uiso 1 1 calc R . .
C51 C 0.58311(18) 0.25835(15) 0.63411(12) 0.0322(6) Uani 1 1 d . . .
C52 C 0.5026(2) 0.18243(17) 0.59344(14) 0.0410(7) Uani 1 1 d . . .
H52A H 0.4627 0.1478 0.6213 0.049 Uiso 1 1 calc R . .
C53 C 0.5394(2) 0.12911(19) 0.55149(16) 0.0551(9) Uani 1 1 d . . .
H53A H 0.5814 0.1632 0.5248 0.066 Uiso 1 1 calc R . .
H53B H 0.4859 0.0823 0.5242 0.066 Uiso 1 1 calc R . .
C54 C 0.5927(3) 0.0940(2) 0.58735(19) 0.0679(11) Uani 1 1 d . . .
H54A H 0.6152 0.0611 0.5582 0.102 Uiso 1 1 calc R . .
H54B H 0.5509 0.0585 0.6127 0.102 Uiso 1 1 calc R . .
H54C H 0.6462 0.1400 0.6142 0.102 Uiso 1 1 calc R . .
C55 C 0.4421(2) 0.21063(18) 0.55721(13) 0.0421(7) Uani 1 1 d . . .
C56 C 0.3490(2) 0.1857(2) 0.56715(16) 0.0533(8) Uani 1 1 d . . .
H56A H 0.3238 0.1522 0.5966 0.064 Uiso 1 1 calc R . .
C57 C 0.2925(3) 0.2098(3) 0.53376(19) 0.0689(11) Uani 1 1 d . . .
H57A H 0.2287 0.1925 0.5406 0.083 Uiso 1 1 calc R . .
C58 C 0.3276(3) 0.2580(3) 0.49132(18) 0.0722(13) Uani 1 1 d . . .
H58A H 0.2883 0.2740 0.4687 0.087 Uiso 1 1 calc R . .
C59 C 0.4196(3) 0.2834(2) 0.48143(17) 0.0661(11) Uani 1 1 d . . .
H59A H 0.4441 0.3168 0.4519 0.079 Uiso 1 1 calc R . .
C60 C 0.4774(3) 0.2602(2) 0.51469(15) 0.0540(8) Uani 1 1 d . . .
H60A H 0.5414 0.2785 0.5081 0.065 Uiso 1 1 calc R . .
C61 C 0.69107(19) 0.71463(15) 0.89773(12) 0.0311(5) Uani 1 1 d . . .
C62 C 0.61278(19) 0.73689(16) 0.91723(12) 0.0332(6) Uani 1 1 d . . .
H62A H 0.5988 0.7230 0.9587 0.040 Uiso 1 1 calc R . .
C63 C 0.5237(2) 0.68666(18) 0.87175(15) 0.0442(7) Uani 1 1 d . . .
H63A H 0.5008 0.6268 0.8724 0.053 Uiso 1 1 calc R . .
H63B H 0.5384 0.6938 0.8294 0.053 Uiso 1 1 calc R . .
C64 C 0.4462(2) 0.7137(2) 0.88748(19) 0.0625(10) Uani 1 1 d . . .
H64A H 0.3905 0.6801 0.8573 0.094 Uiso 1 1 calc R . .
H64B H 0.4681 0.7727 0.8861 0.094 Uiso 1 1 calc R . .
H64C H 0.4305 0.7058 0.9291 0.094 Uiso 1 1 calc R . .
C65 C 0.64927(18) 0.83062(16) 0.92436(12) 0.0325(5) Uani 1 1 d . . .
C66 C 0.6651(2) 0.86719(18) 0.87356(14) 0.0458(7) Uani 1 1 d . . .
H66A H 0.6525 0.8335 0.8332 0.055 Uiso 1 1 calc R . .
C67 C 0.6994(3) 0.9533(2) 0.88108(16) 0.0560(9) Uani 1 1 d . . .
H67A H 0.7102 0.9779 0.8459 0.067 Uiso 1 1 calc R . .
C68 C 0.7177(3) 1.00273(19) 0.93940(16) 0.0539(9) Uani 1 1 d . . .
H68A H 0.7417 1.0615 0.9446 0.065 Uiso 1 1 calc R . .
C69 C 0.7013(3) 0.9667(2) 0.98965(16) 0.0595(9) Uani 1 1 d . . .
H69A H 0.7130 1.0003 1.0300 0.071 Uiso 1 1 calc R . .
C70 C 0.6674(3) 0.88105(19) 0.98196(14) 0.0494(8) Uani 1 1 d . . .
H70A H 0.6565 0.8567 1.0174 0.059 Uiso 1 1 calc R . .
C71 C 0.79385(16) 0.76581(14) 0.69375(11) 0.0248(5) Uani 1 1 d . . .
C72 C 0.77117(17) 0.83777(15) 0.68835(11) 0.0276(5) Uani 1 1 d . . .
H72A H 0.7929 0.8564 0.6494 0.033 Uiso 1 1 calc R . .
C73 C 0.82436(17) 0.91106(15) 0.74338(12) 0.0296(5) Uani 1 1 d . . .
H73A H 0.8034 0.9551 0.7421 0.035 Uiso 1 1 calc R . .
H73B H 0.8084 0.8917 0.7824 0.035 Uiso 1 1 calc R . .
C74 C 0.93037(19) 0.94794(17) 0.74327(14) 0.0409(6) Uani 1 1 d . . .
H74A H 0.9607 0.9941 0.7792 0.061 Uiso 1 1 calc R . .
H74B H 0.9468 0.9686 0.7052 0.061 Uiso 1 1 calc R . .
H74C H 0.9517 0.9049 0.7454 0.061 Uiso 1 1 calc R . .
C75 C 0.66505(17) 0.81035(15) 0.68462(11) 0.0284(5) Uani 1 1 d . . .
C76 C 0.60385(19) 0.74067(17) 0.70370(14) 0.0385(6) Uani 1 1 d . . .
H76A H 0.6270 0.7065 0.7197 0.046 Uiso 1 1 calc R . .
C77 C 0.5085(2) 0.71973(19) 0.69982(16) 0.0472(7) Uani 1 1 d . . .
H77A H 0.4672 0.6713 0.7131 0.057 Uiso 1 1 calc R . .
C78 C 0.4730(2) 0.76820(19) 0.67705(15) 0.0455(7) Uani 1 1 d . . .
H78A H 0.4079 0.7540 0.6750 0.055 Uiso 1 1 calc R . .
C79 C 0.5338(2) 0.8378(2) 0.65733(17) 0.0518(8) Uani 1 1 d . . .
H79A H 0.5104 0.8713 0.6407 0.062 Uiso 1 1 calc R . .
C80 C 0.6289(2) 0.85909(19) 0.66166(15) 0.0450(7) Uani 1 1 d . . .
H80A H 0.6701 0.9078 0.6487 0.054 Uiso 1 1 calc R . .
C81 C 0.73869(17) 0.24299(15) 0.80545(12) 0.0295(5) Uani 1 1 d . . .
C82 C 0.75838(19) 0.17013(15) 0.81314(12) 0.0315(5) Uani 1 1 d . . .
H82A H 0.7347 0.1532 0.8522 0.038 Uiso 1 1 calc R . .
C83 C 0.70402(19) 0.09609(16) 0.75898(13) 0.0357(6) Uani 1 1 d . . .
H83A H 0.7225 0.1135 0.7196 0.043 Uiso 1 1 calc R . .
H83B H 0.7217 0.0505 0.7622 0.043 Uiso 1 1 calc R . .
C84 C 0.5984(2) 0.06333(19) 0.75741(16) 0.0487(8) Uani 1 1 d . . .
H84A H 0.5675 0.0167 0.7219 0.073 Uiso 1 1 calc R . .
H84B H 0.5802 0.1079 0.7536 0.073 Uiso 1 1 calc R . .
H84C H 0.5793 0.0443 0.7957 0.073 Uiso 1 1 calc R . .
C85 C 0.86338(19) 0.19382(16) 0.81872(12) 0.0319(5) Uani 1 1 d . . .
C86 C 0.9269(2) 0.25497(18) 0.79227(14) 0.0418(7) Uani 1 1 d . . .
H86A H 0.9063 0.2867 0.7710 0.050 Uiso 1 1 calc R . .
C87 C 1.0211(2) 0.2705(2) 0.79663(17) 0.0516(8) Uani 1 1 d . . .
H87A H 1.0640 0.3125 0.7780 0.062 Uiso 1 1 calc R . .
C88 C 1.0525(2) 0.2257(2) 0.82753(16) 0.0491(8) Uani 1 1 d . . .
H88A H 1.1166 0.2361 0.8300 0.059 Uiso 1 1 calc R . .
C89 C 0.9901(2) 0.1656(2) 0.85492(16) 0.0527(8) Uani 1 1 d . . .
H89A H 1.0114 0.1349 0.8769 0.063 Uiso 1 1 calc R . .
C90 C 0.8966(2) 0.1496(2) 0.85051(16) 0.0480(7) Uani 1 1 d . . .
H90A H 0.8542 0.1078 0.8695 0.058 Uiso 1 1 calc R . .
C91 C 0.8464(2) 0.29390(17) 0.60000(13) 0.0369(6) Uani 1 1 d . . .
C92 C 0.9216(2) 0.26634(18) 0.58231(14) 0.0422(7) Uani 1 1 d . . .
H92A H 0.9375 0.2782 0.5406 0.051 Uiso 1 1 calc R . .
C93 C 1.0109(2) 0.3139(2) 0.62830(17) 0.0532(8) Uani 1 1 d . . .
H93A H 0.9936 0.3131 0.6709 0.064 Uiso 1 1 calc R . .
H93B H 1.0404 0.3727 0.6241 0.064 Uiso 1 1 calc R . .
C94 C 1.0836(3) 0.2778(3) 0.6193(2) 0.0745(12) Uani 1 1 d . . .
H94A H 1.1385 0.3108 0.6502 0.112 Uiso 1 1 calc R . .
H94B H 1.1028 0.2800 0.5777 0.112 Uiso 1 1 calc R . .
H94C H 1.0555 0.2199 0.6242 0.112 Uiso 1 1 calc R . .
C95 C 0.8756(2) 0.17193(17) 0.57653(14) 0.0396(7) Uani 1 1 d . . .
C96 C 0.8667(2) 0.13730(19) 0.62846(15) 0.0463(7) Uani 1 1 d . . .
H96A H 0.8911 0.1723 0.6683 0.056 Uiso 1 1 calc R . .
C97 C 0.8219(2) 0.0511(2) 0.62214(16) 0.0513(8) Uani 1 1 d . . .
H97A H 0.8158 0.0277 0.6579 0.062 Uiso 1 1 calc R . .
C98 C 0.7864(2) -0.0004(2) 0.56467(16) 0.0503(8) Uani 1 1 d . . .
H98A H 0.7559 -0.0592 0.5606 0.060 Uiso 1 1 calc R . .
C99 C 0.7954(3) 0.0338(2) 0.51349(17) 0.0615(10) Uani 1 1 d . . .
H99A H 0.7716 -0.0012 0.4736 0.074 Uiso 1 1 calc R . .
C100 C 0.8393(3) 0.1194(2) 0.51983(15) 0.0581(9) Uani 1 1 d . . .
H10B H 0.8445 0.1423 0.4839 0.070 Uiso 1 1 calc R . .
O21 O 1.02930(14) 0.78442(13) 0.70517(10) 0.0493(5) Uani 1 1 d D . .
H21 H 1.0142 0.7733 0.7397 0.074 Uiso 1 1 calc R . .
O22 O 1.15507(18) 0.88237(19) 0.76312(13) 0.0826(9) Uani 1 1 d D . .
C101 C 1.1119(2) 0.84646(19) 0.71285(15) 0.0444(7) Uani 1 1 d D . .
C102 C 1.1447(2) 0.8690(2) 0.65098(16) 0.0512(8) Uani 1 1 d . . .
H10C H 1.1191 0.8158 0.6191 0.061 Uiso 1 1 calc R . .
C103 C 1.2503(3) 0.9059(3) 0.6543(2) 0.0686(11) Uani 1 1 d . . .
H10D H 1.2696 0.9283 0.6167 0.082 Uiso 1 1 calc R . .
H10E H 1.2780 0.9530 0.6905 0.082 Uiso 1 1 calc R . .
C104 C 1.2880(4) 0.8442(4) 0.6595(3) 0.118(2) Uani 1 1 d . . .
H10F H 1.3565 0.8714 0.6620 0.177 Uiso 1 1 calc R . .
H10G H 1.2625 0.7984 0.6231 0.177 Uiso 1 1 calc R . .
H10H H 1.2697 0.8222 0.6969 0.177 Uiso 1 1 calc R . .
C105 C 1.1023(2) 0.9230(2) 0.63156(14) 0.0425(7) Uani 1 1 d . . .
C106 C 1.0166(2) 0.8863(2) 0.59313(16) 0.0558(9) Uani 1 1 d . . .
H10I H 0.9836 0.8274 0.5813 0.067 Uiso 1 1 calc R . .
C107 C 0.9802(3) 0.9361(3) 0.57251(16) 0.0627(10) Uani 1 1 d . . .
H10J H 0.9230 0.9107 0.5457 0.075 Uiso 1 1 calc R . .
C108 C 1.0248(3) 1.0207(3) 0.58992(18) 0.0639(10) Uani 1 1 d . . .
H10K H 0.9988 1.0540 0.5755 0.077 Uiso 1 1 calc R . .
C109 C 1.1072(3) 1.0571(2) 0.62827(18) 0.0608(9) Uani 1 1 d . . .
H10L H 1.1383 1.1161 0.6409 0.073 Uiso 1 1 calc R . .
C110 C 1.1461(2) 1.0089(2) 0.64900(15) 0.0487(7) Uani 1 1 d . . .
H11A H 1.2036 1.0353 0.6755 0.058 Uiso 1 1 calc R . .
O23 O 0.3651(4) 0.1334(3) 0.7222(2) 0.0506(14) Uiso 0.50 1 d PD A 1
H23 H 0.4025 0.1598 0.6992 0.076 Uiso 0.50 1 calc PR A 1
O24 O 0.4948(4) 0.2165(3) 0.7901(3) 0.0414(15) Uiso 0.50 1 d PD A 1
C111 C 0.4105(5) 0.1537(5) 0.7808(3) 0.044(2) Uiso 0.50 1 d PD A 1
C112 C 0.3768(5) 0.1286(4) 0.8435(3) 0.0414(14) Uiso 0.50 1 d P A 1
H11K H 0.4015 0.1804 0.8766 0.050 Uiso 0.50 1 calc PR A 1
C113 C 0.2688(6) 0.0884(5) 0.8385(4) 0.0625(19) Uiso 0.50 1 d P A 1
H11F H 0.2432 0.0440 0.8005 0.075 Uiso 0.50 1 calc PR A 1
H11G H 0.2490 0.0619 0.8744 0.075 Uiso 0.50 1 calc PR A 1
C114 C 0.2285(8) 0.1478(7) 0.8367(6) 0.108(4) Uiso 0.50 1 d P A 1
H11H H 0.1600 0.1183 0.8332 0.162 Uiso 0.50 1 calc PR A 1
H11I H 0.2469 0.1737 0.8010 0.162 Uiso 0.50 1 calc PR A 1
H11J H 0.2517 0.1909 0.8748 0.162 Uiso 0.50 1 calc PR A 1
C115 C 0.4155(4) 0.0725(4) 0.8607(3) 0.0375(14) Uiso 0.50 1 d P A 1
C116 C 0.4947(5) 0.1097(5) 0.9087(4) 0.0480(16) Uiso 0.50 1 d P A 1
H11B H 0.5234 0.1677 0.9264 0.058 Uiso 0.50 1 calc PR A 1
C117 C 0.5255(5) 0.0560(6) 0.9269(3) 0.0497(17) Uiso 0.50 1 d P A 1
H11C H 0.5754 0.0779 0.9596 0.060 Uiso 0.50 1 calc PR A 1
C118 C 0.4885(5) -0.0283(5) 0.9008(3) 0.0508(17) Uiso 0.50 1 d P A 1
H11D H 0.5139 -0.0626 0.9140 0.061 Uiso 0.50 1 calc PR A 1
C119 C 0.4151(5) -0.0602(5) 0.8558(4) 0.0488(17) Uiso 0.50 1 d P A 1
H11E H 0.3884 -0.1180 0.8378 0.059 Uiso 0.50 1 calc PR A 1
C120 C 0.3786(5) -0.0123(4) 0.8359(3) 0.0365(14) Uiso 0.50 1 d P A 1
H12B H 0.3267 -0.0371 0.8045 0.044 Uiso 0.50 1 calc PR A 1
O23B O 0.3755(5) 0.1133(4) 0.7286(3) 0.072(2) Uiso 0.50 1 d PD B 2
H23D H 0.4040 0.1284 0.6984 0.107 Uiso 0.50 1 calc PR B 2
O24B O 0.4869(4) 0.2305(4) 0.7835(3) 0.0499(17) Uiso 0.50 1 d PD B 2
C211 C 0.4053(5) 0.1679(5) 0.7715(4) 0.048(2) Uiso 0.50 1 d PD B 2
C212 C 0.3583(5) 0.1434(5) 0.8270(3) 0.0493(17) Uiso 0.50 1 d P B 2
H21J H 0.3761 0.1964 0.8582 0.059 Uiso 0.50 1 calc PR B 2
C213 C 0.2540(5) 0.1042(5) 0.8139(3) 0.0529(16) Uiso 0.50 1 d P B 2
H21E H 0.2335 0.0502 0.7843 0.063 Uiso 0.50 1 calc PR B 2
H21F H 0.2354 0.1404 0.7935 0.063 Uiso 0.50 1 calc PR B 2
C214 C 0.2027(5) 0.0890(5) 0.8703(3) 0.0557(17) Uiso 0.50 1 d P B 2
H21G H 0.1349 0.0623 0.8575 0.084 Uiso 0.50 1 calc PR B 2
H21H H 0.2200 0.1422 0.8991 0.084 Uiso 0.50 1 calc PR B 2
H21I H 0.2198 0.0526 0.8907 0.084 Uiso 0.50 1 calc PR B 2
C215 C 0.4007(5) 0.0937(4) 0.8554(3) 0.0399(15) Uiso 0.50 1 d P B 2
C216 C 0.4780(5) 0.1347(5) 0.8980(4) 0.0578(19) Uiso 0.50 1 d P B 2
H21A H 0.5052 0.1937 0.9100 0.069 Uiso 0.50 1 calc PR B 2
C217 C 0.5180(7) 0.0893(6) 0.9244(5) 0.069(2) Uiso 0.50 1 d P B 2
H21B H 0.5721 0.1191 0.9540 0.082 Uiso 0.50 1 calc PR B 2
C218 C 0.4826(7) 0.0057(7) 0.9095(4) 0.072(2) Uiso 0.50 1 d P B 2
H21C H 0.5093 -0.0240 0.9285 0.086 Uiso 0.50 1 calc PR B 2
C219 C 0.4053(7) -0.0347(7) 0.8650(5) 0.074(3) Uiso 0.50 1 d P B 2
H21D H 0.3786 -0.0936 0.8520 0.089 Uiso 0.50 1 calc PR B 2
C220 C 0.3660(5) 0.0104(5) 0.8391(3) 0.0480(18) Uiso 0.50 1 d P B 2
H22B H 0.3128 -0.0191 0.8088 0.058 Uiso 0.50 1 calc PR B 2

loop_
_atom_site_aniso_label
_atom_site_aniso_U_11
_atom_site_aniso_U_22
_atom_site_aniso_U_33
_atom_site_aniso_U_23
_atom_site_aniso_U_13
_atom_site_aniso_U_12
Nd1 0.02138(6) 0.01833(6) 0.01912(6) 0.00205(4) 0.00030(4) 0.00761(5)
Nd2 0.02332(7) 0.01921(6) 0.02041(6) 0.00124(5) 0.00021(4) 0.00894(5)
O1 0.0349(9) 0.0256(9) 0.0257(8) 0.0061(7) 0.0074(7) 0.0147(7)
O2 0.0289(9) 0.0245(8) 0.0247(8) 0.0049(7) 0.0041(7) 0.0119(7)
O3 0.0285(9) 0.0249(8) 0.0233(8) 0.0041(7) 0.0036(6) 0.0126(7)
O4 0.0359(10) 0.0280(9) 0.0253(8) 0.0047(7) 0.0070(7) 0.0160(8)
O5 0.0277(9) 0.0235(9) 0.0354(9) 0.0012(7) -0.0038(7) 0.0115(7)
O6 0.0238(8) 0.0240(8) 0.0248(8) 0.0033(6) -0.0005(6) 0.0107(7)
O7 0.0288(9) 0.0240(9) 0.0391(10) 0.0002(7) -0.0054(7) 0.0121(7)
O8 0.0234(8) 0.0246(8) 0.0228(8) 0.0026(6) -0.0003(6) 0.0106(7)
O9 0.0326(9) 0.0291(9) 0.0247(8) 0.0024(7) 0.0010(7) 0.0110(7)
O10 0.0273(9) 0.0261(9) 0.0270(9) 0.0032(7) -0.0015(7) 0.0055(7)
O11 0.0303(9) 0.0296(9) 0.0319(10) 0.0001(7) -0.0029(7) 0.0071(7)
O12 0.0396(11) 0.0304(10) 0.0281(9) -0.0008(7) -0.0038(8) 0.0117(8)
O13 0.0432(11) 0.0315(10) 0.0293(9) 0.0041(7) 0.0076(8) 0.0213(8)
O14 0.0505(12) 0.0458(12) 0.0289(10) 0.0023(8) 0.0066(8) 0.0256(10)
O15 0.0320(9) 0.0229(8) 0.0260(8) 0.0059(7) 0.0026(7) 0.0119(7)
O16 0.0448(11) 0.0299(9) 0.0280(9) 0.0077(7) 0.0065(8) 0.0214(8)
O17 0.0351(10) 0.0240(9) 0.0307(9) 0.0066(7) 0.0049(7) 0.0134(7)
O18 0.0612(13) 0.0340(10) 0.0342(10) 0.0124(8) 0.0144(9) 0.0293(10)
O19 0.0521(12) 0.0380(10) 0.0305(10) 0.0074(8) 0.0115(8) 0.0293(9)
O20 0.0689(15) 0.0499(13) 0.0309(10) 0.0061(9) 0.0096(10) 0.0343(11)
C1 0.0212(11) 0.0288(12) 0.0204(11) 0.0045(9) 0.0012(8) 0.0113(9)
C2 0.0292(13) 0.0316(13) 0.0290(13) 0.0098(10) 0.0098(10) 0.0106(10)
C3 0.0295(14) 0.0472(17) 0.0439(16) 0.0071(13) 0.0092(12) 0.0156(12)
C4 0.0364(17) 0.073(2) 0.057(2) 0.0029(18) 0.0223(15) 0.0157(16)
C5 0.0280(12) 0.0405(14) 0.0250(12) 0.0105(10) 0.0111(9) 0.0182(11)
C6 0.0432(16) 0.0408(15) 0.0321(14) 0.0061(12) 0.0074(11) 0.0224(13)
C7 0.0476(18) 0.060(2) 0.0364(16) -0.0064(14) 0.0026(13) 0.0242(16)
C8 0.0403(17) 0.094(3) 0.0281(15) 0.0068(16) 0.0015(12) 0.0327(18)
C9 0.0456(18) 0.088(3) 0.0450(18) 0.0334(18) 0.0106(14) 0.0380(19)
C10 0.0396(16) 0.0515(18) 0.0429(16) 0.0221(14) 0.0127(12) 0.0237(14)
C11 0.0229(11) 0.0290(12) 0.0217(11) 0.0054(9) 0.0010(9) 0.0102(9)
C12 0.0313(13) 0.0347(14) 0.0268(12) 0.0091(10) 0.0078(10) 0.0112(11)
C13 0.0401(16) 0.059(2) 0.0405(16) 0.0102(14) 0.0138(13) 0.0239(15)
C14 0.0388(18) 0.094(3) 0.0485(19) 0.0049(19) 0.0012(14) 0.0288(19)
C15 0.0296(13) 0.0421(15) 0.0253(12) 0.0086(11) 0.0095(10) 0.0141(11)
C16 0.0534(19) 0.0451(17) 0.0387(16) 0.0003(13) -0.0002(13) 0.0216(15)
C17 0.052(2) 0.068(2) 0.0479(19) -0.0153(17) -0.0037(15) 0.0221(18)
C18 0.048(2) 0.102(3) 0.0313(16) -0.0040(18) -0.0012(14) 0.035(2)
C19 0.0496(19) 0.094(3) 0.0427(18) 0.0299(19) 0.0096(15) 0.040(2)
C20 0.0409(16) 0.0527(18) 0.0366(15) 0.0160(13) 0.0084(12) 0.0211(14)
C21 0.0222(11) 0.0247(12) 0.0211(11) 0.0043(9) 0.0024(8) 0.0081(9)
C22 0.0241(12) 0.0271(12) 0.0306(13) -0.0018(10) -0.0036(9) 0.0099(10)
C23 0.0302(14) 0.0473(17) 0.0360(15) 0.0073(12) -0.0074(11) 0.0147(12)
C24 0.0415(17) 0.068(2) 0.0334(15) 0.0158(15) -0.0011(12) 0.0132(15)
C25 0.0217(12) 0.0296(13) 0.0365(14) 0.0016(10) -0.0019(10) 0.0090(10)
C26 0.0395(17) 0.0317(15) 0.065(2) -0.0025(14) 0.0140(15) 0.0056(12)
C27 0.051(2) 0.0366(18) 0.092(3) 0.0074(18) 0.027(2) 0.0002(15)
C28 0.0324(16) 0.058(2) 0.067(2) 0.0071(17) 0.0184(15) 0.0100(15)
C29 0.0360(16) 0.0480(18) 0.060(2) -0.0033(15) 0.0115(14) 0.0154(14)
C30 0.0328(15) 0.0324(15) 0.0581(19) -0.0003(13) 0.0084(13) 0.0104(12)
C31 0.0206(11) 0.0253(12) 0.0225(11) 0.0036(9) 0.0017(8) 0.0089(9)
C32 0.0235(12) 0.0306(13) 0.0254(12) -0.0004(10) -0.0027(9) 0.0113(10)
C33 0.0282(13) 0.0544(18) 0.0293(13) 0.0092(12) -0.0006(10) 0.0175(12)
C34 0.0334(15) 0.080(2) 0.0310(15) 0.0136(15) 0.0050(12) 0.0221(16)
C35 0.0228(12) 0.0344(13) 0.0252(12) 0.0018(10) -0.0033(9) 0.0090(10)
C36 0.0326(14) 0.0448(16) 0.0442(16) 0.0051(13) 0.0055(12) 0.0183(13)
C37 0.0375(17) 0.069(2) 0.0515(19) -0.0022(16) 0.0085(14) 0.0264(16)
C38 0.0288(16) 0.083(3) 0.052(2) 0.0037(18) 0.0107(14) 0.0108(16)
C39 0.0389(18) 0.057(2) 0.057(2) 0.0048(17) 0.0082(15) -0.0066(15)
C40 0.0364(16) 0.0365(15) 0.0426(16) -0.0022(12) 0.0011(12) 0.0038(12)
C41 0.0272(12) 0.0222(11) 0.0293(12) 0.0018(9) -0.0040(9) 0.0109(10)
C42 0.0360(14) 0.0228(12) 0.0312(13) -0.0005(10) -0.0082(10) 0.0073(10)
C43 0.0552(19) 0.0324(15) 0.0427(16) -0.0088(12) -0.0129(13) 0.0194(13)
C44 0.069(2) 0.0386(17) 0.066(2) -0.0024(16) -0.0098(18) 0.0322(17)
C45 0.0386(15) 0.0256(13) 0.0346(14) -0.0070(11) -0.0133(11) 0.0099(11)
C46 0.0560(19) 0.0399(17) 0.0407(17) 0.0014(13) -0.0109(14) 0.0181(14)
C47 0.090(3) 0.0424(19) 0.0474(19) 0.0005(15) -0.0268(18) 0.0277(19)
C48 0.080(3) 0.055(2) 0.066(2) -0.0199(19) -0.042(2) 0.044(2)
C49 0.050(2) 0.067(2) 0.063(2) -0.0211(19) -0.0234(17) 0.0331(18)
C50 0.0432(17) 0.0422(17) 0.0443(17) -0.0100(13) -0.0125(13) 0.0149(14)
C51 0.0332(14) 0.0229(12) 0.0370(14) -0.0009(10) -0.0099(11) 0.0129(10)
C52 0.0401(16) 0.0267(14) 0.0428(16) -0.0057(12) -0.0131(12) 0.0080(11)
C53 0.063(2) 0.0339(16) 0.057(2) -0.0183(14) -0.0192(16) 0.0233(15)
C54 0.080(3) 0.044(2) 0.080(3) -0.0066(18) -0.018(2) 0.0362(19)
C55 0.0440(17) 0.0325(15) 0.0387(15) -0.0110(12) -0.0174(12) 0.0148(12)
C56 0.0436(18) 0.0471(18) 0.0520(19) -0.0106(15) -0.0167(14) 0.0132(14)
C57 0.053(2) 0.073(3) 0.070(3) -0.019(2) -0.0239(19) 0.032(2)
C58 0.087(3) 0.073(3) 0.058(2) -0.024(2) -0.040(2) 0.054(2)
C59 0.088(3) 0.061(2) 0.048(2) 0.0007(17) -0.0220(19) 0.037(2)
C60 0.058(2) 0.053(2) 0.0462(18) 0.0000(15) -0.0136(15) 0.0248(16)
C61 0.0419(15) 0.0220(12) 0.0301(13) 0.0066(10) 0.0099(11) 0.0138(11)
C62 0.0383(14) 0.0277(13) 0.0342(14) 0.0073(11) 0.0139(11) 0.0139(11)
C63 0.0409(16) 0.0344(15) 0.0497(18) 0.0037(13) 0.0110(13) 0.0108(12)
C64 0.0370(18) 0.062(2) 0.079(3) 0.0067(19) 0.0134(17) 0.0148(16)
C65 0.0335(14) 0.0287(13) 0.0376(14) 0.0060(11) 0.0134(11) 0.0154(11)
C66 0.064(2) 0.0347(15) 0.0392(16) 0.0075(12) 0.0184(14) 0.0217(14)
C67 0.082(3) 0.0395(17) 0.053(2) 0.0222(15) 0.0292(18) 0.0266(17)
C68 0.070(2) 0.0295(15) 0.063(2) 0.0096(14) 0.0243(18) 0.0218(15)
C69 0.093(3) 0.0337(17) 0.0472(19) -0.0010(14) 0.0159(18) 0.0259(17)
C70 0.076(2) 0.0354(16) 0.0386(16) 0.0072(13) 0.0146(15) 0.0254(16)
C71 0.0203(11) 0.0216(11) 0.0294(12) 0.0052(9) 0.0022(9) 0.0064(9)
C72 0.0296(13) 0.0247(12) 0.0296(12) 0.0090(10) 0.0049(10) 0.0113(10)
C73 0.0336(13) 0.0227(12) 0.0323(13) 0.0062(10) 0.0046(10) 0.0119(10)
C74 0.0358(15) 0.0321(14) 0.0449(16) 0.0026(12) 0.0032(12) 0.0077(12)
C75 0.0290(13) 0.0255(12) 0.0311(13) 0.0042(10) 0.0003(10) 0.0130(10)
C76 0.0304(14) 0.0333(14) 0.0544(17) 0.0162(13) 0.0026(12) 0.0138(11)
C77 0.0297(15) 0.0401(16) 0.070(2) 0.0196(15) 0.0047(14) 0.0111(12)
C78 0.0300(15) 0.0404(16) 0.064(2) 0.0041(14) -0.0023(13) 0.0167(12)
C79 0.0422(17) 0.0468(18) 0.078(2) 0.0205(17) 0.0008(16) 0.0279(15)
C80 0.0414(16) 0.0353(15) 0.066(2) 0.0221(14) 0.0069(14) 0.0200(13)
C81 0.0298(13) 0.0222(12) 0.0347(13) 0.0065(10) 0.0057(10) 0.0091(10)
C82 0.0394(14) 0.0264(12) 0.0336(13) 0.0124(10) 0.0123(11) 0.0162(11)
C83 0.0407(15) 0.0254(13) 0.0411(15) 0.0071(11) 0.0093(12) 0.0140(11)
C84 0.0386(16) 0.0343(16) 0.061(2) 0.0035(14) 0.0100(14) 0.0064(13)
C85 0.0386(14) 0.0248(12) 0.0333(13) 0.0043(10) 0.0047(11) 0.0153(11)
C86 0.0398(16) 0.0376(15) 0.0496(17) 0.0172(13) 0.0017(13) 0.0155(13)
C87 0.0378(17) 0.0426(17) 0.071(2) 0.0207(16) 0.0038(15) 0.0107(13)
C88 0.0378(17) 0.0421(17) 0.065(2) 0.0064(15) -0.0035(14) 0.0173(14)
C89 0.055(2) 0.052(2) 0.064(2) 0.0204(17) 0.0027(16) 0.0328(16)
C90 0.0508(19) 0.0448(17) 0.061(2) 0.0260(15) 0.0133(15) 0.0262(15)
C91 0.0543(18) 0.0288(14) 0.0343(14) 0.0109(11) 0.0151(12) 0.0220(13)
C92 0.0596(19) 0.0356(15) 0.0437(16) 0.0168(13) 0.0294(14) 0.0274(14)
C93 0.0466(18) 0.0396(17) 0.072(2) 0.0127(16) 0.0238(16) 0.0162(14)
C94 0.058(2) 0.064(3) 0.110(4) 0.027(2) 0.028(2) 0.029(2)
C95 0.0510(17) 0.0332(14) 0.0450(16) 0.0118(12) 0.0250(13) 0.0256(13)
C96 0.0522(19) 0.0392(16) 0.0479(18) 0.0117(14) 0.0132(14) 0.0186(14)
C97 0.060(2) 0.0412(17) 0.059(2) 0.0227(15) 0.0191(16) 0.0228(15)
C98 0.062(2) 0.0337(16) 0.060(2) 0.0086(14) 0.0215(16) 0.0248(15)
C99 0.094(3) 0.0406(18) 0.050(2) 0.0022(15) 0.0221(19) 0.0312(19)
C100 0.101(3) 0.0419(18) 0.0417(18) 0.0109(14) 0.0283(18) 0.0390(19)
O21 0.0425(12) 0.0509(13) 0.0385(11) 0.0113(10) 0.0093(9) 0.0043(10)
O22 0.0529(15) 0.084(2) 0.0642(17) 0.0252(15) -0.0055(13) -0.0174(14)
C101 0.0355(16) 0.0435(17) 0.0522(18) 0.0146(14) 0.0066(13) 0.0136(13)
C102 0.0444(18) 0.0508(19) 0.060(2) 0.0183(16) 0.0198(15) 0.0186(15)
C103 0.051(2) 0.084(3) 0.088(3) 0.042(2) 0.026(2) 0.035(2)
C104 0.073(3) 0.130(5) 0.198(7) 0.080(5) 0.044(4) 0.068(3)
C105 0.0372(15) 0.0534(18) 0.0394(16) 0.0165(14) 0.0157(12) 0.0187(14)
C106 0.0450(19) 0.058(2) 0.053(2) 0.0014(16) 0.0140(15) 0.0144(16)
C107 0.048(2) 0.097(3) 0.0454(19) 0.0107(19) 0.0002(15) 0.036(2)
C108 0.056(2) 0.086(3) 0.065(2) 0.034(2) 0.0161(18) 0.039(2)
C109 0.055(2) 0.062(2) 0.075(3) 0.032(2) 0.0226(19) 0.0265(18)
C110 0.0382(16) 0.0529(19) 0.0524(19) 0.0169(15) 0.0064(14) 0.0151(14)

loop_
_atom_type_symbol
_atom_type_description
_atom_type_scat_dispersion_real
_atom_type_scat_dispersion_imag
_atom_type_scat_source
C C 0.0033 0.0016 'International Tables Vol C Tables 4.2.6.8 and 6.1.1.4'
H H 0.0000 0.0000 'International Tables Vol C Tables 4.2.6.8 and 6.1.1.4'
O O 0.0106 0.0060 'International Tables Vol C Tables 4.2.6.8 and 6.1.1.4'
Nd Nd -0.1943 3.0179 'International Tables Vol C Tables 4.2.6.8 and 6.1.1.4'

loop_
_geom_angle_atom_site_label_1
_geom_angle_atom_site_label_2
_geom_angle_atom_site_label_3
_geom_angle
O8 Nd1 O1 77.44(6)
O8 Nd1 O5 123.78(5)
O1 Nd1 O5 87.85(6)
O8 Nd1 O3 75.78(5)
O1 Nd1 O3 136.04(5)
O5 Nd1 O3 79.05(6)
O8 Nd1 O15 139.82(5)
O1 Nd1 O15 142.49(5)
O5 Nd1 O15 74.23(5)
O3 Nd1 O15 73.26(5)
O8 Nd1 O13 145.57(5)
O1 Nd1 O13 73.05(6)
O5 Nd1 O13 72.75(6)
O3 Nd1 O13 138.55(5)
O15 Nd1 O13 70.26(6)
O8 Nd1 O10 80.01(6)
O1 Nd1 O10 127.07(6)
O5 Nd1 O10 143.29(6)
O3 Nd1 O10 81.24(5)
O15 Nd1 O10 70.55(5)
O13 Nd1 O10 104.07(6)
O8 Nd1 O9 87.96(5)
O1 Nd1 O9 81.08(6)
O5 Nd1 O9 143.19(6)
O3 Nd1 O9 131.50(6)
O15 Nd1 O9 93.74(5)
O13 Nd1 O9 70.45(6)
O10 Nd1 O9 50.76(5)
O8 Nd1 O6 73.17(5)
O1 Nd1 O6 69.02(5)
O5 Nd1 O6 51.06(5)
O3 Nd1 O6 70.19(5)
O15 Nd1 O6 118.01(5)
O13 Nd1 O6 111.15(6)
O10 Nd1 O6 144.59(5)
O9 Nd1 O6 147.27(5)
O6 Nd2 O4 75.89(6)
O6 Nd2 O7 123.57(5)
O4 Nd2 O7 91.84(6)
O6 Nd2 O2 74.68(5)
O4 Nd2 O2 136.24(5)
O7 Nd2 O2 78.50(6)
O6 Nd2 O17 139.59(6)
O4 Nd2 O17 144.29(6)
O7 Nd2 O17 72.12(6)
O2 Nd2 O17 72.91(5)
O6 Nd2 O19 145.81(6)
O4 Nd2 O19 74.09(6)
O7 Nd2 O19 73.57(6)
O2 Nd2 O19 139.41(6)
O17 Nd2 O19 70.84(6)
O6 Nd2 O12 87.41(6)
O4 Nd2 O12 79.11(6)
O7 Nd2 O12 144.80(6)
O2 Nd2 O12 130.49(6)
O17 Nd2 O12 95.66(6)
O19 Nd2 O12 71.23(6)
O6 Nd2 O11 80.21(6)
O4 Nd2 O11 125.21(6)
O7 Nd2 O11 141.51(6)
O2 Nd2 O11 80.24(6)
O17 Nd2 O11 71.12(6)
O19 Nd2 O11 104.31(6)
O12 Nd2 O11 51.03(6)
O6 Nd2 O8 73.39(5)
O4 Nd2 O8 69.91(5)
O7 Nd2 O8 51.05(5)
O2 Nd2 O8 71.07(5)
O17 Nd2 O8 116.78(5)
O19 Nd2 O8 110.43(6)
O12 Nd2 O8 146.57(5)
O11 Nd2 O8 145.05(5)
C1 O1 Nd1 139.85(15)
C1 O2 Nd2 135.71(14)
C11 O3 Nd1 135.21(15)
C11 O4 Nd2 140.15(15)
C21 O5 Nd1 99.01(14)
C21 O6 Nd2 162.31(15)
C21 O6 Nd1 89.98(13)
Nd2 O6 Nd1 106.59(6)
C31 O7 Nd2 98.36(14)
C31 O8 Nd1 159.94(15)
C31 O8 Nd2 90.20(13)
Nd1 O8 Nd2 106.85(6)
C41 O9 Nd1 93.81(14)
C41 O10 Nd1 94.64(14)
C51 O11 Nd2 94.23(15)
C51 O12 Nd2 94.19(15)
C61 O13 Nd1 140.74(18)
C71 O15 Nd1 138.50(15)
C81 O17 Nd2 138.42(16)
C91 O19 Nd2 140.48(19)
O1 C1 O2 124.4(2)
O1 C1 C2 119.0(2)
O2 C1 C2 116.6(2)
C3 C2 C1 110.2(2)
C3 C2 C5 113.5(2)
C1 C2 C5 109.4(2)
C4 C3 C2 111.7(3)
C6 C5 C10 118.0(3)
C6 C5 C2 122.1(2)
C10 C5 C2 119.9(3)
C5 C6 C7 121.2(3)
C8 C7 C6 119.6(3)
C9 C8 C7 120.1(3)
C8 C9 C10 120.1(3)
C5 C10 C9 121.0(3)
O4 C11 O3 124.8(2)
O4 C11 C12 118.2(2)
O3 C11 C12 117.0(2)
C13 C12 C15 112.9(2)
C13 C12 C11 111.7(2)
C15 C12 C11 108.9(2)
C14 C13 C12 113.4(3)
C20 C15 C16 118.5(3)
C20 C15 C12 120.0(3)
C16 C15 C12 121.6(3)
C15 C16 C17 120.8(3)
C18 C17 C16 120.1(3)
C19 C18 C17 119.7(3)
C18 C19 C20 120.4(3)
C15 C20 C19 120.6(3)
O5 C21 O6 119.9(2)
O5 C21 C22 120.6(2)
O6 C21 C22 119.4(2)
O5 C21 Nd1 55.93(11)
O6 C21 Nd1 64.02(12)
C22 C21 Nd1 175.51(16)
C21 C22 C25 109.0(2)
C21 C22 C23 109.8(2)
C25 C22 C23 113.8(2)
C24 C23 C22 112.4(2)
C26 C25 C30 117.8(3)
C26 C25 C22 120.0(2)
C30 C25 C22 122.2(2)
C25 C26 C27 120.9(3)
C28 C27 C26 120.7(3)
C27 C28 C29 119.2(3)
C28 C29 C30 120.4(3)
C29 C30 C25 120.9(3)
O7 C31 O8 120.4(2)
O7 C31 C32 120.5(2)
O8 C31 C32 119.1(2)
O7 C31 Nd2 56.59(12)
O8 C31 Nd2 63.80(12)
C32 C31 Nd2 177.11(16)
C31 C32 C35 109.28(19)
C31 C32 C33 109.5(2)
C35 C32 C33 113.5(2)
C34 C33 C32 112.2(2)
C40 C35 C36 118.5(3)
C40 C35 C32 119.8(2)
C36 C35 C32 121.7(2)
C37 C36 C35 120.8(3)
C38 C37 C36 120.1(3)
C37 C38 C39 120.3(3)
C38 C39 C40 119.9(3)
C35 C40 C39 120.3(3)
O10 C41 O9 119.3(2)
O10 C41 C42 120.6(2)
O9 C41 C42 120.0(2)
O10 C41 Nd1 60.08(12)
O9 C41 Nd1 60.39(12)
C42 C41 Nd1 170.75(17)
C45 C42 C41 109.2(2)
C45 C42 C43 112.5(2)
C41 C42 C43 111.7(2)
C44 C43 C42 113.0(3)
C46 C45 C50 118.7(3)
C46 C45 C42 121.8(3)
C50 C45 C42 119.6(3)
C45 C46 C47 120.4(3)
C48 C47 C46 120.1(4)
C47 C48 C49 120.1(3)
C48 C49 C50 120.1(4)
C49 C50 C45 120.7(3)
O11 C51 O12 119.6(2)
O11 C51 C52 120.0(3)
O12 C51 C52 120.4(2)
O11 C51 Nd2 60.29(13)
O12 C51 Nd2 60.05(12)
C52 C51 Nd2 171.53(18)
C53 C52 C55 112.6(2)
C53 C52 C51 111.0(2)
C55 C52 C51 109.7(2)
C52 C53 C54 113.1(3)
C60 C55 C56 119.2(3)
C60 C55 C52 121.8(3)
C56 C55 C52 119.1(3)
C55 C56 C57 119.7(4)
C58 C57 C56 120.8(4)
C57 C58 C59 119.8(3)
C58 C59 C60 120.2(4)
C55 C60 C59 120.3(4)
O13 C61 O14 123.5(2)
O13 C61 C62 123.5(2)
O14 C61 C62 113.0(2)
C61 C62 C65 107.3(2)
C61 C62 C63 111.3(2)
C65 C62 C63 113.7(2)
C62 C63 C64 112.1(3)
C70 C65 C66 118.3(3)
C70 C65 C62 120.4(2)
C66 C65 C62 121.3(2)
C65 C66 C67 120.4(3)
C68 C67 C66 120.2(3)
C69 C68 C67 119.4(3)
C68 C69 C70 120.1(3)
C65 C70 C69 121.5(3)
O15 C71 O16 122.7(2)
O15 C71 C72 122.4(2)
O16 C71 C72 114.9(2)
C71 C72 C75 110.66(19)
C71 C72 C73 109.7(2)
C75 C72 C73 111.4(2)
C74 C73 C72 112.8(2)
C76 C75 C80 118.2(2)
C76 C75 C72 123.4(2)
C80 C75 C72 118.4(2)
C75 C76 C77 120.7(3)
C78 C77 C76 121.0(3)
C77 C78 C79 118.7(3)
C78 C79 C80 120.4(3)
C79 C80 C75 121.1(3)
O17 C81 O18 123.3(2)
O17 C81 C82 122.1(2)
O18 C81 C82 114.6(2)
C81 C82 C85 111.6(2)
C81 C82 C83 109.4(2)
C85 C82 C83 111.7(2)
C84 C83 C82 113.1(2)
C86 C85 C90 118.1(3)
C86 C85 C82 123.6(2)
C90 C85 C82 118.3(2)
C85 C86 C87 120.5(3)
C88 C87 C86 120.8(3)
C87 C88 C89 119.2(3)
C88 C89 C90 120.3(3)
C89 C90 C85 121.2(3)
O19 C91 O20 123.2(3)
O19 C91 C92 123.1(3)
O20 C91 C92 113.6(2)
C91 C92 C95 105.3(2)
C91 C92 C93 111.6(2)
C95 C92 C93 115.0(3)
C92 C93 C94 113.8(3)
C100 C95 C96 118.3(3)
C100 C95 C92 120.7(3)
C96 C95 C92 121.1(3)
C95 C96 C97 120.0(3)
C98 C97 C96 120.7(3)
C99 C98 C97 119.2(3)
C98 C99 C100 120.0(3)
C95 C100 C99 121.8(3)
O22 C101 O21 122.6(3)
O22 C101 C102 125.3(3)
O21 C101 C102 112.1(3)
C105 C102 C103 114.4(3)
C105 C102 C101 109.6(3)
C103 C102 C101 111.1(3)
C104 C103 C102 112.8(4)
C110 C105 C106 117.7(3)
C110 C105 C102 122.3(3)
C106 C105 C102 120.0(3)
C107 C106 C105 120.0(3)
C108 C107 C106 121.4(3)
C107 C108 C109 119.2(4)
C108 C109 C110 120.7(4)
C105 C110 C109 121.0(3)
O24 C111 O23 114.8(7)
O24 C111 C112 111.3(6)
O23 C111 C112 132.9(6)
C115 C112 C113 111.7(6)
C115 C112 C111 110.1(6)
C113 C112 C111 110.5(6)
C114 C113 C112 113.6(8)
C120 C115 C116 119.0(7)
C120 C115 C112 124.4(6)
C116 C115 C112 116.5(6)
C117 C116 C115 115.7(7)
C116 C117 C118 124.2(7)
C119 C118 C117 118.0(8)
C120 C119 C118 121.9(8)
C119 C120 C115 121.1(7)
O23B C211 O24B 128.8(8)
O23B C211 C212 111.5(8)
O24B C211 C212 114.9(7)
C213 C212 C211 112.4(7)
C213 C212 C215 116.1(6)
C211 C212 C215 109.0(6)
C212 C213 C214 114.8(6)
C220 C215 C216 117.6(8)
C220 C215 C212 122.9(6)
C216 C215 C212 119.5(7)
C215 C216 C217 120.0(8)
C218 C217 C216 122.9(10)
C217 C218 C219 116.3(10)
C218 C219 C220 120.6(10)
C215 C220 C219 122.6(8)

loop_
_geom_bond_atom_site_label_1
_geom_bond_atom_site_label_2
_geom_bond_distance
Nd1 O8 2.3612(16)
Nd1 O1 2.4065(16)
Nd1 O5 2.4493(16)
Nd1 O3 2.4836(16)
Nd1 O15 2.4999(16)
Nd1 O13 2.5384(17)
Nd1 O10 2.5432(17)
Nd1 O9 2.5485(17)
Nd1 O6 2.6253(16)
Nd2 O6 2.3594(16)
Nd2 O4 2.4176(17)
Nd2 O7 2.4590(17)
Nd2 O2 2.4646(16)
Nd2 O17 2.5046(16)
Nd2 O19 2.5190(17)
Nd2 O12 2.5375(17)
Nd2 O11 2.5435(17)
Nd2 O8 2.6151(16)
O1 C1 1.248(3)
O2 C1 1.275(3)
O3 C11 1.272(3)
O4 C11 1.249(3)
O5 C21 1.253(3)
O6 C21 1.280(3)
O7 C31 1.247(3)
O8 C31 1.277(3)
O9 C41 1.276(3)
O10 C41 1.253(3)
O11 C51 1.260(3)
O12 C51 1.272(3)
O13 C61 1.221(3)
O14 C61 1.322(3)
O15 C71 1.226(3)
O16 C71 1.312(3)
O17 C81 1.227(3)
O18 C81 1.307(3)
O19 C91 1.214(3)
O20 C91 1.318(4)
C1 C2 1.527(3)
C2 C3 1.524(4)
C2 C5 1.527(4)
C3 C4 1.524(4)
C5 C6 1.386(4)
C5 C10 1.387(4)
C6 C7 1.387(4)
C7 C8 1.381(5)
C8 C9 1.366(5)
C9 C10 1.389(4)
C11 C12 1.537(3)
C12 C13 1.523(4)
C12 C15 1.525(4)
C13 C14 1.512(4)
C15 C20 1.383(4)
C15 C16 1.383(4)
C16 C17 1.388(4)
C17 C18 1.378(6)
C18 C19 1.368(5)
C19 C20 1.391(4)
C21 C22 1.512(3)
C22 C25 1.523(4)
C22 C23 1.532(4)
C23 C24 1.526(4)
C25 C26 1.380(4)
C25 C30 1.388(4)
C26 C27 1.389(5)
C27 C28 1.363(5)
C28 C29 1.375(5)
C29 C30 1.387(4)
C31 C32 1.518(3)
C32 C35 1.522(3)
C32 C33 1.535(4)
C33 C34 1.523(4)
C35 C40 1.387(4)
C35 C36 1.390(4)
C36 C37 1.385(4)
C37 C38 1.367(5)
C38 C39 1.375(5)
C39 C40 1.396(4)
C41 C42 1.527(3)
C42 C45 1.522(4)
C42 C43 1.529(4)
C43 C44 1.524(4)
C45 C46 1.381(4)
C45 C50 1.393(4)
C46 C47 1.396(5)
C47 C48 1.373(6)
C48 C49 1.374(6)
C49 C50 1.384(5)
C51 C52 1.528(3)
C52 C53 1.527(4)
C52 C55 1.527(4)
C53 C54 1.528(5)
C55 C60 1.382(5)
C55 C56 1.388(5)
C56 C57 1.393(5)
C57 C58 1.366(6)
C58 C59 1.371(6)
C59 C60 1.396(5)
C61 C62 1.513(4)
C62 C65 1.521(4)
C62 C63 1.527(4)
C63 C64 1.533(4)
C65 C70 1.372(4)
C65 C66 1.380(4)
C66 C67 1.394(4)
C67 C68 1.378(5)
C68 C69 1.364(5)
C69 C70 1.386(4)
C71 C72 1.514(3)
C72 C75 1.535(3)
C72 C73 1.540(3)
C73 C74 1.525(4)
C75 C76 1.376(4)
C75 C80 1.390(4)
C76 C77 1.391(4)
C77 C78 1.377(4)
C78 C79 1.380(5)
C79 C80 1.385(4)
C81 C82 1.514(3)
C82 C85 1.529(4)
C82 C83 1.538(4)
C83 C84 1.520(4)
C85 C86 1.382(4)
C85 C90 1.393(4)
C86 C87 1.395(4)
C87 C88 1.374(4)
C88 C89 1.377(5)
C89 C90 1.383(4)
C91 C92 1.513(4)
C92 C95 1.529(4)
C92 C93 1.532(5)
C93 C94 1.549(5)
C95 C100 1.370(4)
C95 C96 1.386(4)
C96 C97 1.394(4)
C97 C98 1.376(5)
C98 C99 1.367(5)
C99 C100 1.383(5)
O21 C101 1.297(3)
O22 C101 1.202(4)
C101 C102 1.540(4)
C102 C105 1.510(5)
C102 C103 1.512(5)
C103 C104 1.493(6)
C105 C110 1.382(4)
C105 C106 1.404(5)
C106 C107 1.386(5)
C107 C108 1.363(6)
C108 C109 1.365(5)
C109 C110 1.390(5)
O23 C111 1.372(8)
O24 C111 1.318(8)
C111 C112 1.574(10)
C112 C115 1.484(9)
C112 C113 1.543(10)
C113 C114 1.471(13)
C115 C120 1.387(9)
C115 C116 1.450(10)
C116 C117 1.369(11)
C117 C118 1.385(11)
C118 C119 1.352(10)
C119 C120 1.350(11)
O23B C211 1.160(8)
O24B C211 1.289(8)
C211 C212 1.494(11)
C212 C213 1.493(10)
C212 C215 1.528(10)
C213 C214 1.514(10)
C215 C220 1.344(10)
C215 C216 1.360(10)
C216 C217 1.416(12)
C217 C218 1.346(14)
C218 C219 1.384(14)
C219 C220 1.398(13)

loop_
_geom_torsion_atom_site_label_1
_geom_torsion_atom_site_label_2
_geom_torsion_atom_site_label_3
_geom_torsion_atom_site_label_4
_geom_torsion
O8 Nd1 O1 C1 -30.8(2)
O5 Nd1 O1 C1 94.6(2)
O3 Nd1 O1 C1 22.8(3)
O15 Nd1 O1 C1 154.9(2)
O13 Nd1 O1 C1 167.2(2)
O10 Nd1 O1 C1 -97.7(2)
O9 Nd1 O1 C1 -120.6(2)
O6 Nd1 O1 C1 45.8(2)
O6 Nd2 O2 C1 -20.8(2)
O4 Nd2 O2 C1 28.6(2)
O7 Nd2 O2 C1 109.1(2)
O17 Nd2 O2 C1 -176.3(2)
O19 Nd2 O2 C1 156.14(19)
O12 Nd2 O2 C1 -93.6(2)
O11 Nd2 O2 C1 -103.2(2)
O8 Nd2 O2 C1 56.5(2)
O8 Nd1 O3 C11 22.5(2)
O1 Nd1 O3 C11 -31.6(2)
O5 Nd1 O3 C11 -106.8(2)
O15 Nd1 O3 C11 176.5(2)
O13 Nd1 O3 C11 -154.33(19)
O10 Nd1 O3 C11 104.3(2)
O9 Nd1 O3 C11 96.6(2)
O6 Nd1 O3 C11 -54.5(2)
O6 Nd2 O4 C11 30.3(2)
O7 Nd2 O4 C11 -93.9(2)
O2 Nd2 O4 C11 -18.7(3)
O17 Nd2 O4 C11 -155.1(2)
O19 Nd2 O4 C11 -166.2(3)
O12 Nd2 O4 C11 120.4(2)
O11 Nd2 O4 C11 97.3(2)
O8 Nd2 O4 C11 -46.8(2)
O8 Nd1 O5 C21 9.87(16)
O1 Nd1 O5 C21 -63.45(14)
O3 Nd1 O5 C21 74.37(14)
O15 Nd1 O5 C21 149.89(15)
O13 Nd1 O5 C21 -136.36(15)
O10 Nd1 O5 C21 133.10(14)
O9 Nd1 O5 C21 -135.43(14)
O6 Nd1 O5 C21 1.08(13)
O4 Nd2 O6 C21 85.7(5)
O7 Nd2 O6 C21 168.4(5)
O2 Nd2 O6 C21 -127.1(5)
O17 Nd2 O6 C21 -89.4(5)
O19 Nd2 O6 C21 56.5(5)
O12 Nd2 O6 C21 6.3(5)
O11 Nd2 O6 C21 -44.6(5)
O8 Nd2 O6 C21 158.6(5)
O4 Nd2 O6 Nd1 -73.13(6)
O7 Nd2 O6 Nd1 9.57(9)
O2 Nd2 O6 Nd1 74.11(6)
O17 Nd2 O6 Nd1 111.76(8)
O19 Nd2 O6 Nd1 -102.33(10)
O12 Nd2 O6 Nd1 -152.55(7)
O11 Nd2 O6 Nd1 156.58(7)
O8 Nd2 O6 Nd1 -0.26(5)
O8 Nd1 O6 C21 -173.41(14)
O1 Nd1 O6 C21 103.91(13)
O5 Nd1 O6 C21 -1.04(12)
O3 Nd1 O6 C21 -92.84(13)
O15 Nd1 O6 C21 -35.41(14)
O13 Nd1 O6 C21 42.79(14)
O10 Nd1 O6 C21 -131.00(13)
O9 Nd1 O6 C21 129.25(13)
O8 Nd1 O6 Nd2 0.29(6)
O1 Nd1 O6 Nd2 -82.39(7)
O5 Nd1 O6 Nd2 172.66(10)
O3 Nd1 O6 Nd2 80.86(6)
O15 Nd1 O6 Nd2 138.29(6)
O13 Nd1 O6 Nd2 -143.51(6)
O10 Nd1 O6 Nd2 42.70(11)
O9 Nd1 O6 Nd2 -57.05(12)
O6 Nd2 O7 C31 -12.27(17)
O4 Nd2 O7 C31 61.98(15)
O2 Nd2 O7 C31 -74.98(14)
O17 Nd2 O7 C31 -150.53(15)
O19 Nd2 O7 C31 134.80(15)
O12 Nd2 O7 C31 135.59(14)
O11 Nd2 O7 C31 -132.71(14)
O8 Nd2 O7 C31 -0.12(13)
O1 Nd1 O8 C31 -75.8(4)
O5 Nd1 O8 C31 -154.6(4)
O3 Nd1 O8 C31 139.3(4)
O15 Nd1 O8 C31 98.9(4)
O13 Nd1 O8 C31 -44.4(5)
O10 Nd1 O8 C31 55.9(4)
O9 Nd1 O8 C31 5.5(4)
O6 Nd1 O8 C31 -147.4(4)
O1 Nd1 O8 Nd2 71.33(6)
O5 Nd1 O8 Nd2 -7.40(9)
O3 Nd1 O8 Nd2 -73.49(6)
O15 Nd1 O8 Nd2 -113.98(8)
O13 Nd1 O8 Nd2 102.76(10)
O10 Nd1 O8 Nd2 -156.89(7)
O9 Nd1 O8 Nd2 152.64(6)
O6 Nd1 O8 Nd2 -0.26(5)
O6 Nd2 O8 C31 169.57(14)
O4 Nd2 O8 C31 -109.73(13)
O7 Nd2 O8 C31 0.12(12)
O2 Nd2 O8 C31 90.47(13)
O17 Nd2 O8 C31 31.88(14)
O19 Nd2 O8 C31 -46.32(14)
O12 Nd2 O8 C31 -132.94(14)
O11 Nd2 O8 C31 127.01(14)
O6 Nd2 O8 Nd1 0.29(6)
O4 Nd2 O8 Nd1 80.99(7)
O7 Nd2 O8 Nd1 -169.16(10)
O2 Nd2 O8 Nd1 -78.81(6)
O17 Nd2 O8 Nd1 -137.40(6)
O19 Nd2 O8 Nd1 144.40(6)
O12 Nd2 O8 Nd1 57.78(12)
O11 Nd2 O8 Nd1 -42.27(12)
O8 Nd1 O9 C41 85.56(14)
O1 Nd1 O9 C41 163.16(14)
O5 Nd1 O9 C41 -122.70(14)
O3 Nd1 O9 C41 16.65(17)
O15 Nd1 O9 C41 -54.23(14)
O13 Nd1 O9 C41 -121.75(15)
O10 Nd1 O9 C41 6.81(13)
O6 Nd1 O9 C41 139.31(14)
O8 Nd1 O10 C41 -102.51(14)
O1 Nd1 O10 C41 -36.70(16)
O5 Nd1 O10 C41 122.40(14)
O3 Nd1 O10 C41 -179.49(14)
O15 Nd1 O10 C41 105.26(14)
O13 Nd1 O10 C41 42.50(15)
O9 Nd1 O10 C41 -6.94(13)
O6 Nd1 O10 C41 -143.46(13)
O6 Nd2 O11 C51 100.19(15)
O4 Nd2 O11 C51 35.31(17)
O7 Nd2 O11 C51 -126.61(15)
O2 Nd2 O11 C51 176.17(15)
O17 Nd2 O11 C51 -108.69(15)
O19 Nd2 O11 C51 -45.13(15)
O12 Nd2 O11 C51 5.56(14)
O8 Nd2 O11 C51 141.32(14)
O6 Nd2 O12 C51 -85.00(15)
O4 Nd2 O12 C51 -161.13(15)
O7 Nd2 O12 C51 121.34(15)
O2 Nd2 O12 C51 -17.72(18)
O17 Nd2 O12 C51 54.60(15)
O19 Nd2 O12 C51 122.14(16)
O11 Nd2 O12 C51 -5.51(14)
O8 Nd2 O12 C51 -138.98(14)
O8 Nd1 O13 C61 30.5(3)
O1 Nd1 O13 C61 62.6(3)
O5 Nd1 O13 C61 155.7(3)
O3 Nd1 O13 C61 -155.0(2)
O15 Nd1 O13 C61 -125.3(3)
O10 Nd1 O13 C61 -62.3(3)
O9 Nd1 O13 C61 -23.7(3)
O6 Nd1 O13 C61 121.4(3)
O8 Nd1 O15 C71 66.5(3)
O1 Nd1 O15 C71 -122.0(2)
O5 Nd1 O15 C71 -57.6(2)
O3 Nd1 O15 C71 25.4(2)
O13 Nd1 O15 C71 -134.5(2)
O10 Nd1 O15 C71 111.8(2)
O9 Nd1 O15 C71 157.8(2)
O6 Nd1 O15 C71 -30.5(2)
O6 Nd2 O17 C81 -60.8(3)
O4 Nd2 O17 C81 127.4(2)
O7 Nd2 O17 C81 60.4(2)
O2 Nd2 O17 C81 -22.7(2)
O19 Nd2 O17 C81 138.7(3)
O12 Nd2 O17 C81 -153.4(2)
O11 Nd2 O17 C81 -108.0(3)
O8 Nd2 O17 C81 34.9(3)
O6 Nd2 O19 C91 -29.4(3)
O4 Nd2 O19 C91 -58.8(3)
O7 Nd2 O19 C91 -155.7(3)
O2 Nd2 O19 C91 155.9(3)
O17 Nd2 O19 C91 128.0(3)
O12 Nd2 O19 C91 24.8(3)
O11 Nd2 O19 C91 64.2(3)
O8 Nd2 O19 C91 -119.7(3)
Nd1 O1 C1 O2 1.4(4)
Nd1 O1 C1 C2 -178.75(16)
Nd2 O2 C1 O1 -22.3(4)
Nd2 O2 C1 C2 157.87(16)
O1 C1 C2 C3 52.7(3)
O2 C1 C2 C3 -127.5(2)
O1 C1 C2 C5 -72.8(3)
O2 C1 C2 C5 107.1(2)
C1 C2 C3 C4 171.2(2)
C5 C2 C3 C4 -65.8(3)
C3 C2 C5 C6 -62.1(3)
C1 C2 C5 C6 61.5(3)
C3 C2 C5 C10 119.4(3)
C1 C2 C5 C10 -117.1(3)
C10 C5 C6 C7 0.3(4)
C2 C5 C6 C7 -178.2(2)
C5 C6 C7 C8 -0.7(4)
C6 C7 C8 C9 0.6(5)
C7 C8 C9 C10 -0.2(5)
C6 C5 C10 C9 0.1(4)
C2 C5 C10 C9 178.7(2)
C8 C9 C10 C5 -0.2(4)
Nd2 O4 C11 O3 1.5(4)
Nd2 O4 C11 C12 -177.66(16)
Nd1 O3 C11 O4 18.5(4)
Nd1 O3 C11 C12 -162.32(15)
O4 C11 C12 C13 -46.4(3)
O3 C11 C12 C13 134.3(2)
O4 C11 C12 C15 78.9(3)
O3 C11 C12 C15 -100.3(3)
C15 C12 C13 C14 175.8(3)
C11 C12 C13 C14 -61.1(3)
C13 C12 C15 C20 -125.3(3)
C11 C12 C15 C20 110.1(3)
C13 C12 C15 C16 54.6(3)
C11 C12 C15 C16 -70.0(3)
C20 C15 C16 C17 0.2(4)
C12 C15 C16 C17 -179.6(3)
C15 C16 C17 C18 0.0(5)
C16 C17 C18 C19 -0.2(5)
C17 C18 C19 C20 0.2(5)
C16 C15 C20 C19 -0.2(4)
C12 C15 C20 C19 179.6(3)
C18 C19 C20 C15 0.0(5)
Nd1 O5 C21 O6 -2.0(2)
Nd1 O5 C21 C22 176.59(18)
Nd2 O6 C21 O5 -157.9(4)
Nd1 O6 C21 O5 1.8(2)
Nd2 O6 C21 C22 23.5(6)
Nd1 O6 C21 C22 -176.77(19)
Nd2 O6 C21 Nd1 -159.8(5)
O8 Nd1 C21 O5 -171.71(14)
O1 Nd1 C21 O5 113.50(15)
O3 Nd1 C21 O5 -99.55(14)
O15 Nd1 C21 O5 -29.05(14)
O13 Nd1 C21 O5 41.24(14)
O10 Nd1 C21 O5 -86.03(19)
O9 Nd1 C21 O5 83.6(2)
O6 Nd1 C21 O5 -178.1(2)
O8 Nd1 C21 O6 6.39(13)
O1 Nd1 C21 O6 -68.41(12)
O5 Nd1 C21 O6 178.1(2)
O3 Nd1 C21 O6 78.54(12)
O15 Nd1 C21 O6 149.04(12)
O13 Nd1 C21 O6 -140.67(13)
O10 Nd1 C21 O6 92.06(17)
O9 Nd1 C21 O6 -98.35(17)
O8 Nd1 C21 C22 148(2)
O1 Nd1 C21 C22 73(2)
O5 Nd1 C21 C22 -41(2)
O3 Nd1 C21 C22 -140(2)
O15 Nd1 C21 C22 -70(2)
O13 Nd1 C21 C22 0(2)
O10 Nd1 C21 C22 -127(2)
O9 Nd1 C21 C22 43(2)
O6 Nd1 C21 C22 141(2)
O5 C21 C22 C25 -77.3(3)
O6 C21 C22 C25 101.2(2)
Nd1 C21 C22 C25 -38(2)
O5 C21 C22 C23 47.9(3)
O6 C21 C22 C23 -133.6(2)
Nd1 C21 C22 C23 87(2)
C21 C22 C23 C24 57.2(3)
C25 C22 C23 C24 179.6(2)
C21 C22 C25 C26 -125.4(3)
C23 C22 C25 C26 111.7(3)
C21 C22 C25 C30 52.8(3)
C23 C22 C25 C30 -70.1(3)
C30 C25 C26 C27 1.3(5)
C22 C25 C26 C27 179.6(3)
C25 C26 C27 C28 -1.0(6)
C26 C27 C28 C29 0.0(6)
C27 C28 C29 C30 0.6(6)
C28 C29 C30 C25 -0.2(5)
C26 C25 C30 C29 -0.7(5)
C22 C25 C30 C29 -179.0(3)
Nd2 O7 C31 O8 0.2(2)
Nd2 O7 C31 C32 -179.53(18)
Nd1 O8 C31 O7 148.5(3)
Nd2 O8 C31 O7 -0.2(2)
Nd1 O8 C31 C32 -31.7(6)
Nd2 O8 C31 C32 179.55(19)
Nd1 O8 C31 Nd2 148.7(4)
O6 Nd2 C31 O7 169.67(14)
O4 Nd2 C31 O7 -116.45(15)
O2 Nd2 C31 O7 98.75(15)
O17 Nd2 C31 O7 28.00(15)
O19 Nd2 C31 O7 -42.91(15)
O12 Nd2 C31 O7 -86.2(2)
O11 Nd2 C31 O7 83.64(19)
O8 Nd2 C31 O7 179.8(2)
O6 Nd2 C31 O8 -10.11(13)
O4 Nd2 C31 O8 63.77(12)
O7 Nd2 C31 O8 -179.8(2)
O2 Nd2 C31 O8 -81.03(13)
O17 Nd2 C31 O8 -151.79(12)
O19 Nd2 C31 O8 137.31(13)
O12 Nd2 C31 O8 94.04(19)
O11 Nd2 C31 O8 -96.14(17)
O6 Nd2 C31 C32 178(100)
O4 Nd2 C31 C32 -108(3)
O7 Nd2 C31 C32 8(3)
O2 Nd2 C31 C32 107(3)
O17 Nd2 C31 C32 36(3)
O19 Nd2 C31 C32 -35(3)
O12 Nd2 C31 C32 -78(3)
O11 Nd2 C31 C32 92(3)
O8 Nd2 C31 C32 -172(3)
O7 C31 C32 C35 71.7(3)
O8 C31 C32 C35 -108.0(2)
Nd2 C31 C32 C35 64(3)
O7 C31 C32 C33 -53.2(3)
O8 C31 C32 C33 127.1(2)
Nd2 C31 C32 C33 -61(3)
C31 C32 C33 C34 -58.6(3)
C35 C32 C33 C34 179.0(2)
C31 C32 C35 C40 120.4(3)
C33 C32 C35 C40 -117.0(3)
C31 C32 C35 C36 -59.0(3)
C33 C32 C35 C36 63.6(3)
C40 C35 C36 C37 0.6(4)
C32 C35 C36 C37 180.0(3)
C35 C36 C37 C38 0.9(5)
C36 C37 C38 C39 -1.5(5)
C37 C38 C39 C40 0.8(6)
C36 C35 C40 C39 -1.3(4)
C32 C35 C40 C39 179.3(3)
C38 C39 C40 C35 0.7(5)
Nd1 O10 C41 O9 12.4(2)
Nd1 O10 C41 C42 -169.32(19)
Nd1 O9 C41 O10 -12.3(2)
Nd1 O9 C41 C42 169.35(19)
O8 Nd1 C41 O10 74.48(14)
O1 Nd1 C41 O10 150.29(13)
O5 Nd1 C41 O10 -95.96(17)
O3 Nd1 C41 O10 0.53(15)
O15 Nd1 C41 O10 -68.05(14)
O13 Nd1 C41 O10 -138.87(14)
O9 Nd1 C41 O10 167.6(2)
O6 Nd1 C41 O10 78.1(2)
O8 Nd1 C41 O9 -93.11(14)
O1 Nd1 C41 O9 -17.30(15)
O5 Nd1 C41 O9 96.45(17)
O3 Nd1 C41 O9 -167.06(13)
O15 Nd1 C41 O9 124.36(14)
O13 Nd1 C41 O9 53.54(14)
O10 Nd1 C41 O9 -167.6(2)
O6 Nd1 C41 O9 -89.5(2)
O8 Nd1 C41 C42 171.5(11)
O1 Nd1 C41 C42 -112.7(11)
O5 Nd1 C41 C42 1.1(12)
O3 Nd1 C41 C42 97.6(11)
O15 Nd1 C41 C42 29.0(11)
O13 Nd1 C41 C42 -41.8(11)
O10 Nd1 C41 C42 97.1(11)
O9 Nd1 C41 C42 -95.4(11)
O6 Nd1 C41 C42 175.1(10)
O10 C41 C42 C45 -100.1(3)
O9 C41 C42 C45 78.2(3)
Nd1 C41 C42 C45 168.3(10)
O10 C41 C42 C43 134.8(3)
O9 C41 C42 C43 -46.9(3)
Nd1 C41 C42 C43 43.2(12)
C45 C42 C43 C44 174.9(3)
C41 C42 C43 C44 -61.9(3)
C41 C42 C45 C46 -66.2(3)
C43 C42 C45 C46 58.4(3)
C41 C42 C45 C50 114.0(3)
C43 C42 C45 C50 -121.4(3)
C50 C45 C46 C47 0.7(4)
C42 C45 C46 C47 -179.1(3)
C45 C46 C47 C48 -0.3(5)
C46 C47 C48 C49 0.0(5)
C47 C48 C49 C50 -0.1(5)
C48 C49 C50 C45 0.5(5)
C46 C45 C50 C49 -0.8(4)
C42 C45 C50 C49 178.9(3)
Nd2 O11 C51 O12 -10.0(2)
Nd2 O11 C51 C52 170.2(2)
Nd2 O12 C51 O11 10.0(2)
Nd2 O12 C51 C52 -170.2(2)
O6 Nd2 C51 O11 -76.63(15)
O4 Nd2 C51 O11 -150.94(14)
O7 Nd2 C51 O11 90.19(19)
O2 Nd2 C51 O11 -3.92(16)
O17 Nd2 C51 O11 65.27(14)
O19 Nd2 C51 O11 136.50(15)
O12 Nd2 C51 O11 -170.0(2)
O8 Nd2 C51 O11 -81.9(2)
O6 Nd2 C51 O12 93.38(15)
O4 Nd2 C51 O12 19.07(16)
O7 Nd2 C51 O12 -99.80(18)
O2 Nd2 C51 O12 166.09(14)
O17 Nd2 C51 O12 -124.72(15)
O19 Nd2 C51 O12 -53.49(15)
O11 Nd2 C51 O12 170.0(2)
O8 Nd2 C51 O12 88.1(2)
O6 Nd2 C51 C52 -171.1(14)
O4 Nd2 C51 C52 114.6(14)
O7 Nd2 C51 C52 -4.2(15)
O2 Nd2 C51 C52 -98.4(14)
O17 Nd2 C51 C52 -29.2(14)
O19 Nd2 C51 C52 42.1(14)
O12 Nd2 C51 C52 95.6(14)
O11 Nd2 C51 C52 -94.4(14)
O8 Nd2 C51 C52 -176.3(13)
O11 C51 C52 C53 -131.4(3)
O12 C51 C52 C53 48.8(4)
Nd2 C51 C52 C53 -41.8(15)
O11 C51 C52 C55 103.6(3)
O12 C51 C52 C55 -76.2(3)
Nd2 C51 C52 C55 -166.8(13)
C55 C52 C53 C54 -174.9(3)
C51 C52 C53 C54 61.8(4)
C53 C52 C55 C60 -61.5(4)
C51 C52 C55 C60 62.6(4)
C53 C52 C55 C56 118.3(3)
C51 C52 C55 C56 -117.6(3)
C60 C55 C56 C57 0.8(4)
C52 C55 C56 C57 -179.0(3)
C55 C56 C57 C58 -0.1(5)
C56 C57 C58 C59 -0.2(6)
C57 C58 C59 C60 -0.1(5)
C56 C55 C60 C59 -1.2(5)
C52 C55 C60 C59 178.7(3)
C58 C59 C60 C55 0.8(5)
Nd1 O13 C61 O14 14.7(4)
Nd1 O13 C61 C62 -168.22(17)
O13 C61 C62 C65 -99.0(3)
O14 C61 C62 C65 78.4(3)
O13 C61 C62 C63 26.0(4)
O14 C61 C62 C63 -156.7(2)
C61 C62 C63 C64 -174.9(3)
C65 C62 C63 C64 -53.7(3)
C61 C62 C65 C70 -109.4(3)
C63 C62 C65 C70 127.2(3)
C61 C62 C65 C66 70.6(3)
C63 C62 C65 C66 -52.9(3)
C70 C65 C66 C67 0.6(5)
C62 C65 C66 C67 -179.4(3)
C65 C66 C67 C68 -0.1(5)
C66 C67 C68 C69 -0.6(6)
C67 C68 C69 C70 0.7(6)
C66 C65 C70 C69 -0.4(5)
C62 C65 C70 C69 179.6(3)
C68 C69 C70 C65 -0.3(6)
Nd1 O15 C71 O16 -22.2(4)
Nd1 O15 C71 C72 156.45(17)
O15 C71 C72 C75 -82.1(3)
O16 C71 C72 C75 96.6(2)
O15 C71 C72 C73 41.2(3)
O16 C71 C72 C73 -140.1(2)
C71 C72 C73 C74 65.3(3)
C75 C72 C73 C74 -171.9(2)
C71 C72 C75 C76 19.6(3)
C73 C72 C75 C76 -102.7(3)
C71 C72 C75 C80 -161.4(2)
C73 C72 C75 C80 76.3(3)
C80 C75 C76 C77 0.2(4)
C72 C75 C76 C77 179.2(3)
C75 C76 C77 C78 -0.2(5)
C76 C77 C78 C79 0.8(5)
C77 C78 C79 C80 -1.3(5)
C78 C79 C80 C75 1.4(5)
C76 C75 C80 C79 -0.8(5)
C72 C75 C80 C79 -179.8(3)
Nd2 O17 C81 O18 19.3(4)
Nd2 O17 C81 C82 -160.54(17)
O17 C81 C82 C85 81.3(3)
O18 C81 C82 C85 -98.5(3)
O17 C81 C82 C83 -42.8(3)
O18 C81 C82 C83 137.4(2)
C81 C82 C83 C84 -63.8(3)
C85 C82 C83 C84 172.1(2)
C81 C82 C85 C86 -28.4(4)
C83 C82 C85 C86 94.4(3)
C81 C82 C85 C90 153.7(3)
C83 C82 C85 C90 -83.5(3)
C90 C85 C86 C87 1.1(4)
C82 C85 C86 C87 -176.8(3)
C85 C86 C87 C88 -0.4(5)
C86 C87 C88 C89 -0.7(5)
C87 C88 C89 C90 1.0(5)
C88 C89 C90 C85 -0.2(5)
C86 C85 C90 C89 -0.8(5)
C82 C85 C90 C89 177.2(3)
Nd2 O19 C91 O20 -11.7(5)
Nd2 O19 C91 C92 172.31(19)
O19 C91 C92 C95 95.9(3)
O20 C91 C92 C95 -80.4(3)
O19 C91 C92 C93 -29.5(4)
O20 C91 C92 C93 154.2(2)
C91 C92 C93 C94 169.8(3)
C95 C92 C93 C94 50.0(4)
C91 C92 C95 C100 97.6(3)
C93 C92 C95 C100 -139.2(3)
C91 C92 C95 C96 -80.3(3)
C93 C92 C95 C96 43.0(4)
C100 C95 C96 C97 0.1(5)
C92 C95 C96 C97 178.0(3)
C95 C96 C97 C98 0.2(5)
C96 C97 C98 C99 0.0(5)
C97 C98 C99 C100 -0.4(6)
C96 C95 C100 C99 -0.6(5)
C92 C95 C100 C99 -178.5(3)
C98 C99 C100 C95 0.7(6)
O22 C101 C102 C105 -96.3(4)
O21 C101 C102 C105 81.7(3)
O22 C101 C102 C103 31.0(5)
O21 C101 C102 C103 -150.9(3)
C105 C102 C103 C104 -167.1(4)
C101 C102 C103 C104 68.2(5)
C103 C102 C105 C110 -35.6(4)
C101 C102 C105 C110 89.9(3)
C103 C102 C105 C106 142.7(3)
C101 C102 C105 C106 -91.8(4)
C110 C105 C106 C107 1.9(5)
C102 C105 C106 C107 -176.4(3)
C105 C106 C107 C108 -1.6(5)
C106 C107 C108 C109 0.3(6)
C107 C108 C109 C110 0.6(6)
C106 C105 C110 C109 -1.0(5)
C102 C105 C110 C109 177.3(3)
C108 C109 C110 C105 -0.2(5)
O24 C111 C112 C115 -83.2(8)
O23 C111 C112 C115 109.6(9)
O24 C111 C112 C113 153.0(7)
O23 C111 C112 C113 -14.2(12)
C115 C112 C113 C114 165.9(8)
C111 C112 C113 C114 -71.2(10)
C113 C112 C115 C120 42.7(9)
C111 C112 C115 C120 -80.4(8)
C113 C112 C115 C116 -134.3(6)
C111 C112 C115 C116 102.5(7)
C120 C115 C116 C117 -1.4(9)
C112 C115 C116 C117 175.7(6)
C115 C116 C117 C118 2.8(10)
C116 C117 C118 C119 -2.4(11)
C117 C118 C119 C120 0.7(11)
C118 C119 C120 C115 0.4(11)
C116 C115 C120 C119 -0.1(10)
C112 C115 C120 C119 -177.0(6)
O23B C211 C212 C213 -50.8(10)
O24B C211 C212 C213 151.4(7)
O23B C211 C212 C215 79.5(9)
O24B C211 C212 C215 -78.4(9)
C211 C212 C213 C214 -171.8(7)
C215 C212 C213 C214 61.7(9)
C213 C212 C215 C220 37.6(10)
C211 C212 C215 C220 -90.6(8)
C213 C212 C215 C216 -143.9(7)
C211 C212 C215 C216 87.9(8)
C220 C215 C216 C217 -1.2(11)
C212 C215 C216 C217 -179.8(7)
C215 C216 C217 C218 -0.2(13)
C216 C217 C218 C219 1.7(14)
C217 C218 C219 C220 -1.7(14)
C216 C215 C220 C219 1.2(11)
C212 C215 C220 C219 179.7(7)
C218 C219 C220 C215 0.3(14)
